data_4503613
loop_
_publ_author_name
'Yue, Yan-Feng'
'Gao, En-Qing'
'Fang, Chen-Jie'
'Zheng, Tao'
'Liang, Jue'
'Yan, Chun-Hua'

_publ_section_title
;
 Three Azido-Bridged Mn(II) Complexes Based on Open-Chain Diazine
 Schiff-base Ligands: Crystal Structures and Magnetic Properties
;
_journal_issue 9
_journal_name_full 'Crystal Growth &amp; Design'
_journal_page_first 3295
_journal_paper_doi 10.1021/cg800138x
_journal_volume 8
_journal_year 2008
_chemical_formula_sum 'C13 H9 Mn N10'
_chemical_formula_weight 360.24
_chemical_name_systematic
; 
 ? 
;
_space_group_IT_number 14
_symmetry_cell_setting monoclinic
_symmetry_space_group_name_Hall '-P 2ybc'
_symmetry_space_group_name_H-M 'P 1 21/c 1'
_atom_sites_solution_hydrogens geom
_atom_sites_solution_primary direct
_atom_sites_solution_secondary difmap
_audit_creation_method SHELXL-97
_cell_angle_alpha 90.00
_cell_angle_beta 90.4206(8)
_cell_angle_gamma 90.00
_cell_formula_units_Z 4
_cell_length_a 12.1152(3)
_cell_length_b 19.4631(4)
_cell_length_c 6.56440(10)
_cell_measurement_reflns_used 12728
_cell_measurement_temperature 293(2)
_cell_measurement_theta_max 27.485
_cell_measurement_theta_min 3.395
_cell_volume 1547.84(6)
_computing_cell_refinement 'HKL Scalepack (Otwinowski & Minor, 1997)'
_computing_data_collection 'KappaCCD (Nonius B. V., 1998)'
_computing_data_reduction 'HKL Denzo (Otwinowski & Minor, 1997) & maXus (Mackay et al., 1998)'
_computing_molecular_graphics 'Bruker SHELXTL V5.1 (Sheldrick, 1998)'
_computing_publication_material 'SHELXL-97 (Sheldrick, 1997)'
_computing_structure_refinement 'SHELXL-97 (Sheldrick, 1997)'
_computing_structure_solution 'SHELXS-97 (Sheldrick, 1997)'
_diffrn_ambient_temperature 293(2)
_diffrn_detector_area_resol_mean 0.76
_diffrn_measured_fraction_theta_full 0.998
_diffrn_measured_fraction_theta_max 0.998
_diffrn_measurement_device_type 'NONIUS KappaCCD Diffractometer'
_diffrn_measurement_method CCD
_diffrn_radiation_monochromator graphite
_diffrn_radiation_source 'fine-focus sealed tube'
_diffrn_radiation_type MoK\a
_diffrn_radiation_wavelength 0.71073
_diffrn_reflns_av_R_equivalents 0.0748
_diffrn_reflns_av_sigmaI/netI 0.0579
_diffrn_reflns_limit_h_max 15
_diffrn_reflns_limit_h_min -15
_diffrn_reflns_limit_k_max 24
_diffrn_reflns_limit_k_min -25
_diffrn_reflns_limit_l_max 8
_diffrn_reflns_limit_l_min -8
_diffrn_reflns_number 26610
_diffrn_reflns_theta_full 27.49
_diffrn_reflns_theta_max 27.49
_diffrn_reflns_theta_min 3.52
_exptl_absorpt_coefficient_mu 0.871
_exptl_absorpt_correction_T_max 0.921
_exptl_absorpt_correction_T_min 0.876
_exptl_absorpt_correction_type empirical
_exptl_absorpt_process_details '(Blessing, 1995, 1997)'
_exptl_crystal_colour 'Red orange'
_exptl_crystal_density_diffrn 1.546
_exptl_crystal_density_method 'not measured'
_exptl_crystal_description block
_exptl_crystal_F_000 728
_exptl_crystal_size_max 0.2
_exptl_crystal_size_mid 0.15
_exptl_crystal_size_min 0.1
_refine_diff_density_max 0.576
_refine_diff_density_min -0.273
_refine_diff_density_rms 0.060
_refine_ls_extinction_coef 0.0054(10)
_refine_ls_extinction_expression Fc^*^=kFc[1+0.001xFc^2^\l^3^/sin(2\q)]^-1/4^
_refine_ls_extinction_method SHELXL
_refine_ls_goodness_of_fit_ref 0.991
_refine_ls_hydrogen_treatment mixed
_refine_ls_matrix_type full
_refine_ls_number_parameters 222
_refine_ls_number_reflns 3554
_refine_ls_number_restraints 0
_refine_ls_restrained_S_all 0.991
_refine_ls_R_factor_all 0.0741
_refine_ls_R_factor_gt 0.0373
_refine_ls_shift/su_max 0.001
_refine_ls_shift/su_mean 0.000
_refine_ls_structure_factor_coef Fsqd
_refine_ls_weighting_details 'calc w=1/[\s^2^(Fo^2^)+(0.0551P)^2^+0.0000P] where P=(Fo^2^+2Fc^2^)/3'
_refine_ls_weighting_scheme calc
_refine_ls_wR_factor_gt 0.0935
_refine_ls_wR_factor_ref 0.1017
_reflns_number_gt 2264
_reflns_number_total 3554
_reflns_threshold_expression >2sigma(I)
_cod_data_source_file cg800138x-file001.cif
_cod_data_source_block 2
_cod_depositor_comments
;
The following automatic conversions were performed:

'_symmetry_cell_setting' value 'Monoclinic' changed to 'monoclinic'
according to /home/saulius/struct/CIF-dictionaries/cif_core.dic
dictionary named 'cif_core.dic' version 2.4.1 from 2010-06-29.

Automatic conversion script
Id: cif_fix_values 1715 2011-07-08 13:25:40Z adriana 
;
_cod_original_sg_symbol_H-M P2(1)/c
_cod_database_code 4503613

loop_
_symmetry_equiv_pos_as_xyz
'x, y, z'
'-x, y+1/2, -z+1/2'
'-x, -y, -z'
'x, -y-1/2, z-1/2'

loop_
_atom_site_label
_atom_site_type_symbol
_atom_site_fract_x
_atom_site_fract_y
_atom_site_fract_z
_atom_site_U_iso_or_equiv
_atom_site_adp_type
_atom_site_occupancy
_atom_site_symmetry_multiplicity
_atom_site_calc_flag
_atom_site_refinement_flags
C1 C 0.6923(2) 0.85699(13) 0.0330(4) 0.0436(6) Uani 1 1 d .
H1A H 0.6698 0.8116 0.0164 0.052 Uiso 1 1 calc R
C2 C 0.6183(2) 0.90863(15) -0.0127(4) 0.0515(7) Uani 1 1 d .
H2A H 0.5469 0.8984 -0.0563 0.062 Uiso 1 1 calc R
C3 C 0.6526(2) 0.97543(15) 0.0079(4) 0.0524(7) Uani 1 1 d .
H3A H 0.6053 1.0113 -0.0262 0.063 Uiso 1 1 calc R
C4 C 0.7574(2) 0.98900(13) 0.0792(4) 0.0454(6) Uani 1 1 d .
H4A H 0.785(2) 1.0350(13) 0.101(4) 0.045(7) Uiso 1 1 d .
C5 C 0.82671(19) 0.93478(12) 0.1256(3) 0.0332(5) Uani 1 1 d .
C6 C 0.9410(2) 0.94400(12) 0.2069(3) 0.0351(6) Uani 1 1 d .
C7 C 1.1751(2) 0.85355(13) 0.2765(3) 0.0390(6) Uani 1 1 d .
H7A H 1.1501 0.8134 0.2145 0.047 Uiso 1 1 calc R
C8 C 1.2908(2) 0.85692(13) 0.3439(4) 0.0434(6) Uani 1 1 d .
C9 C 1.3585(2) 0.80083(16) 0.3044(4) 0.0573(8) Uani 1 1 d .
H9A H 1.3304 0.7629 0.2354 0.069 Uiso 1 1 calc R
C10 C 1.4682(3) 0.8015(2) 0.3681(5) 0.0757(10) Uani 1 1 d .
H10A H 1.5141 0.7646 0.3382 0.091 Uiso 1 1 calc R
C11 C 1.5083(3) 0.8562(2) 0.4741(5) 0.0803(11) Uani 1 1 d .
H11A H 1.5809 0.8560 0.5212 0.096 Uiso 1 1 calc R
C12 C 1.4409(3) 0.9123(2) 0.5120(5) 0.0710(9) Uani 1 1 d .
H12A H 1.4700 0.9499 0.5815 0.085 Uiso 1 1 calc R
C13 C 1.3315(2) 0.91395(16) 0.4491(4) 0.0562(8) Uani 1 1 d .
N1 N 0.79455(16) 0.86905(10) 0.0998(3) 0.0349(5) Uani 1 1 d .
N2 N 1.00157(16) 0.88788(9) 0.2242(3) 0.0335(4) Uani 1 1 d .
N3 N 1.10761(17) 0.90257(11) 0.2985(3) 0.0393(5) Uani 1 1 d .
N4 N 0.97634(18) 1.00804(10) 0.2522(3) 0.0452(5) Uani 1 1 d .
N5 N 0.82362(18) 0.70727(10) 0.0084(3) 0.0423(5) Uani 1 1 d .
N6 N 0.81521(16) 0.64831(11) 0.0627(3) 0.0389(5) Uani 1 1 d .
N7 N 0.8074(2) 0.59111(12) 0.1077(3) 0.0578(7) Uani 1 1 d .
N8 N 1.00849(17) 0.72047(10) 0.3769(3) 0.0393(5) Uani 1 1 d .
N9 N 1.08219(19) 0.68264(11) 0.3260(3) 0.0402(5) Uani 1 1 d .
N10 N 1.1545(2) 0.64735(13) 0.2829(4) 0.0632(7) Uani 1 1 d .
Mn1 Mn 0.91518(3) 0.786969(17) 0.17591(5) 0.03265(14) Uani 1 1 d .

loop_
_atom_site_aniso_label
_atom_site_aniso_U_11
_atom_site_aniso_U_22
_atom_site_aniso_U_33
_atom_site_aniso_U_23
_atom_site_aniso_U_13
_atom_site_aniso_U_12
C1 0.0403(15) 0.0453(15) 0.0452(14) 0.0004(12) -0.0061(12) -0.0014(12)
C2 0.0391(15) 0.0584(18) 0.0569(16) -0.0003(14) -0.0068(13) 0.0062(13)
C3 0.0448(17) 0.0520(17) 0.0604(17) 0.0033(14) -0.0039(13) 0.0167(14)
C4 0.0504(17) 0.0330(14) 0.0529(16) 0.0009(12) 0.0009(13) 0.0058(13)
C5 0.0411(14) 0.0311(13) 0.0274(11) 0.0015(10) 0.0016(10) 0.0030(11)
C6 0.0444(15) 0.0346(13) 0.0265(12) 0.0014(10) 0.0034(10) -0.0022(11)
C7 0.0425(15) 0.0381(14) 0.0363(13) 0.0020(10) -0.0034(11) -0.0035(12)
C8 0.0380(14) 0.0521(16) 0.0400(14) 0.0079(12) -0.0014(11) -0.0030(12)
C9 0.0449(17) 0.068(2) 0.0592(17) -0.0014(15) -0.0026(14) 0.0059(15)
C10 0.0459(19) 0.105(3) 0.076(2) 0.006(2) -0.0008(17) 0.0169(19)
C11 0.0428(19) 0.129(4) 0.069(2) 0.012(2) -0.0103(16) -0.013(2)
C12 0.058(2) 0.089(3) 0.066(2) -0.0012(18) -0.0134(16) -0.0206(19)
C13 0.0503(18) 0.070(2) 0.0482(16) 0.0030(14) -0.0092(13) -0.0193(15)
N1 0.0372(11) 0.0350(11) 0.0326(10) 0.0018(8) -0.0033(8) 0.0018(9)
N2 0.0338(11) 0.0330(11) 0.0336(10) -0.0012(8) -0.0042(8) 0.0010(9)
N3 0.0379(12) 0.0413(12) 0.0385(11) -0.0020(9) -0.0050(9) -0.0001(10)
N4 0.0556(14) 0.0330(11) 0.0470(12) -0.0032(9) -0.0020(10) -0.0061(10)
N5 0.0519(13) 0.0308(11) 0.0442(12) -0.0028(9) -0.0068(10) -0.0039(10)
N6 0.0400(12) 0.0432(14) 0.0335(11) -0.0049(10) 0.0011(9) -0.0040(10)
N7 0.0809(19) 0.0429(15) 0.0496(14) 0.0054(11) 0.0106(12) -0.0071(12)
N8 0.0441(13) 0.0387(12) 0.0351(11) 0.0074(9) 0.0033(9) 0.0087(10)
N9 0.0526(14) 0.0355(11) 0.0324(11) 0.0047(9) -0.0013(10) -0.0025(12)
N10 0.0762(18) 0.0532(16) 0.0602(15) 0.0030(12) 0.0156(13) 0.0249(14)
Mn1 0.0379(2) 0.0273(2) 0.0327(2) -0.00121(14) -0.00506(15) 0.00200(16)

loop_
_atom_type_symbol
_atom_type_description
_atom_type_scat_dispersion_real
_atom_type_scat_dispersion_imag
_atom_type_scat_source
C C 0.0033 0.0016 'International Tables Vol C Tables 4.2.6.8 and 6.1.1.4'
H H 0.0000 0.0000 'International Tables Vol C Tables 4.2.6.8 and 6.1.1.4'
N N 0.0061 0.0033 'International Tables Vol C Tables 4.2.6.8 and 6.1.1.4'
Mn Mn 0.3368 0.7283 'International Tables Vol C Tables 4.2.6.8 and 6.1.1.4'

loop_
_geom_angle_atom_site_label_1
_geom_angle_atom_site_label_2
_geom_angle_atom_site_label_3
_geom_angle
_geom_angle_site_symmetry_1
_geom_angle_site_symmetry_3
N1 C1 C2 123.0(2) . .
C3 C2 C1 118.3(3) . .
C2 C3 C4 119.6(3) . .
C3 C4 C5 119.1(3) . .
N1 C5 C4 121.5(2) . .
N1 C5 C6 115.2(2) . .
C4 C5 C6 123.2(2) . .
N2 C6 N4 124.7(2) . .
N2 C6 C5 116.4(2) . .
N4 C6 C5 118.8(2) . .
N3 C7 C8 123.2(2) . .
C9 C8 C13 120.6(2) . .
C9 C8 C7 118.2(2) . .
C13 C8 C7 121.2(2) . .
C10 C9 C8 120.0(3) . .
C11 C10 C9 119.9(3) . .
C10 C11 C12 120.0(3) . .
C13 C12 C11 121.8(3) . .
C12 C13 C8 117.6(3) . .
C1 N1 C5 118.4(2) . .
C1 N1 Mn1 123.82(16) . .
C5 N1 Mn1 117.76(15) . .
C6 N2 N3 111.65(19) . .
C6 N2 Mn1 116.93(16) . .
N3 N2 Mn1 130.76(14) . .
C7 N3 N2 113.5(2) . .
N6 N5 Mn1 124.55(17) . .
N6 N5 Mn1 110.22(16) . 4_575
Mn1 N5 Mn1 100.53(8) . 4_575
N7 N6 N5 177.6(2) . .
N9 N8 Mn1 125.55(15) . .
N9 N8 Mn1 124.96(15) . 4_576
Mn1 N8 Mn1 107.66(8) . 4_576
N10 N9 N8 177.7(3) . .
N8 Mn1 N5 98.20(8) . .
N8 Mn1 N1 155.35(7) . .
N5 Mn1 N1 93.81(7) . .
N8 Mn1 N2 101.32(7) . .
N5 Mn1 N2 157.02(7) . .
N1 Mn1 N2 73.02(7) . .
N8 Mn1 N8 103.14(7) . 4_575
N5 Mn1 N8 77.04(7) . 4_575
N1 Mn1 N8 100.49(7) . 4_575
N2 Mn1 N8 86.76(7) . 4_575
N8 Mn1 N5 73.91(7) . 4_576
N5 Mn1 N5 104.31(8) . 4_576
N1 Mn1 N5 82.31(7) . 4_576
N2 Mn1 N5 92.73(7) . 4_576
N8 Mn1 N5 176.86(7) 4_575 4_576

loop_
_geom_bond_atom_site_label_1
_geom_bond_atom_site_label_2
_geom_bond_distance
_geom_bond_site_symmetry_2
C1 N1 1.332(3) .
C1 C2 1.378(4) .
C2 C3 1.371(4) .
C3 C4 1.376(4) .
C4 C5 1.381(3) .
C5 N1 1.347(3) .
C5 C6 1.491(3) .
C6 N2 1.320(3) .
C6 N4 1.350(3) .
C7 N3 1.265(3) .
C7 C8 1.468(3) .
C8 C9 1.391(4) .
C8 C13 1.396(4) .
C9 C10 1.391(4) .
C10 C11 1.360(5) .
C11 C12 1.387(5) .
C12 C13 1.386(4) .
N1 Mn1 2.2197(19) .
N2 N3 1.400(3) .
N2 Mn1 2.2469(19) .
N5 N6 1.206(3) .
N5 Mn1 2.197(2) .
N5 Mn1 2.458(2) 4_575
N6 N7 1.156(3) .
N8 N9 1.206(3) .
N8 Mn1 2.1613(19) .
N8 Mn1 2.2772(19) 4_576
N9 N10 1.150(3) .
Mn1 N8 2.2772(19) 4_575
Mn1 N5 2.458(2) 4_576
